data_4074456
loop_
_publ_author_name
'Lorenz, Volker'
'Blaurock, Steffen'
'G\"orls, Helmar'
'Edelmann, Frank T.'

_publ_section_title
;
 The First Niobasilsesquioxanes&#x00A7;
;
_journal_issue 25
_journal_name_full Organometallics
_journal_page_first 5922
_journal_paper_doi 10.1021/om0606587
_journal_volume 25
_journal_year 2006
_chemical_formula_sum 'C38 H75 O11.5 Si6'
_chemical_formula_weight 884.52
_chemical_name_systematic
; 
 ? 
;
_space_group_IT_number 14
_symmetry_cell_setting monoclinic
_symmetry_space_group_name_Hall '-P 2yn'
_symmetry_space_group_name_H-M 'P 1 21/n 1'
_atom_sites_solution_hydrogens geom
_atom_sites_solution_primary direct
_atom_sites_solution_secondary difmap
_audit_creation_method SHELXL-97
_cell_angle_alpha 90.00
_cell_angle_beta 103.511(1)
_cell_angle_gamma 90.00
_cell_formula_units_Z 4
_cell_length_a 12.6692(2)
_cell_length_b 19.5522(3)
_cell_length_c 20.8522(5)
_cell_measurement_temperature 183(2)
_cell_volume 5022.36(16)
_computing_cell_refinement DENZO
_computing_data_collection COLLECT
_computing_data_reduction DENZO
_computing_molecular_graphics SHELXTL/PC
_computing_publication_material SHELXL-97
_computing_structure_refinement 'SHELXL-97 (Sheldrick, 1997)'
_computing_structure_solution 'SHELXS-97 (Sheldrick, 1990)'
_diffrn_ambient_temperature 183(2)
_diffrn_measured_fraction_theta_full 0.996
_diffrn_measured_fraction_theta_max 0.996
_diffrn_measurement_device_type KappaCCD
_diffrn_measurement_method 'phi- + omega-scan'
_diffrn_radiation_monochromator graphite
_diffrn_radiation_source 'fine-focus sealed tube'
_diffrn_radiation_type MoK\a
_diffrn_radiation_wavelength 0.71073
_diffrn_reflns_av_R_equivalents 0.0516
_diffrn_reflns_av_sigmaI/netI 0.0608
_diffrn_reflns_limit_h_max 15
_diffrn_reflns_limit_h_min -16
_diffrn_reflns_limit_k_max 25
_diffrn_reflns_limit_k_min -23
_diffrn_reflns_limit_l_max 26
_diffrn_reflns_limit_l_min -24
_diffrn_reflns_number 31575
_diffrn_reflns_theta_full 27.12
_diffrn_reflns_theta_max 27.12
_diffrn_reflns_theta_min 1.95
_exptl_absorpt_coefficient_mu 0.216
_exptl_absorpt_correction_type none
_exptl_crystal_colour colourless
_exptl_crystal_density_diffrn 1.170
_exptl_crystal_density_method 'not measured'
_exptl_crystal_description prism
_exptl_crystal_F_000 1916
_exptl_crystal_size_max 0.04
_exptl_crystal_size_mid 0.04
_exptl_crystal_size_min 0.03
_refine_diff_density_max 2.940
_refine_diff_density_min -0.941
_refine_diff_density_rms 0.105
_refine_ls_extinction_method none
_refine_ls_goodness_of_fit_ref 1.047
_refine_ls_hydrogen_treatment constr
_refine_ls_matrix_type full
_refine_ls_number_parameters 511
_refine_ls_number_reflns 11047
_refine_ls_number_restraints 4
_refine_ls_restrained_S_all 1.047
_refine_ls_R_factor_all 0.1140
_refine_ls_R_factor_gt 0.0797
_refine_ls_shift/su_max 0.077
_refine_ls_shift/su_mean 0.001
_refine_ls_structure_factor_coef Fsqd
_refine_ls_weighting_details 'calc w=1/[\s^2^(Fo^2^)+(0.1143P)^2^+11.4419P] where P=(Fo^2^+2Fc^2^)/3'
_refine_ls_weighting_scheme calc
_refine_ls_wR_factor_gt 0.2141
_refine_ls_wR_factor_ref 0.2388
_reflns_number_gt 7763
_reflns_number_total 11047
_reflns_threshold_expression >2sigma(I)
_cod_data_source_file om0606587si20060721_054004.cif
_cod_data_source_block fo2107
_cod_depositor_comments
;
The following automatic conversions were performed:

'_exptl_absorpt_correction_type' value 'NONE' changed to 'none'
according to /home/saulius/struct/CIF-dictionaries/cif_core.dic
dictionary named 'cif_core.dic' version 2.4.1 from 2010-06-29.

Automatic conversion script
Id: cif_fix_values 1715 2011-07-08 13:25:40Z adriana 
;
_cod_original_sg_symbol_H-M P2(1)/n
_cod_original_formula_sum 'C38 H75 O11.50 Si6'
_cod_database_code 4074456

loop_
_symmetry_equiv_pos_as_xyz
'x, y, z'
'-x+1/2, y+1/2, -z+1/2'
'-x, -y, -z'
'x-1/2, -y-1/2, z-1/2'

loop_
_atom_site_label
_atom_site_type_symbol
_atom_site_fract_x
_atom_site_fract_y
_atom_site_fract_z
_atom_site_U_iso_or_equiv
_atom_site_adp_type
_atom_site_occupancy
_atom_site_symmetry_multiplicity
_atom_site_calc_flag
_atom_site_refinement_flags
_atom_site_disorder_assembly
_atom_site_disorder_group
Si1 Si 1.29400(9) 0.65542(5) -0.09416(5) 0.0274(3) Uani 1 1 d . . .
Si2 Si 1.24298(8) 0.55814(5) -0.21306(5) 0.0246(2) Uani 1 1 d . . .
Si3 Si 1.26062(9) 0.41529(5) -0.13975(5) 0.0257(2) Uani 1 1 d . . .
Si4 Si 1.54205(9) 0.63926(6) -0.08888(5) 0.0307(3) Uani 1 1 d . . .
Si5 Si 1.48659(8) 0.54920(5) -0.21553(5) 0.0242(2) Uani 1 1 d . . .
Si6 Si 1.51120(8) 0.41705(5) -0.12903(5) 0.0253(2) Uani 1 1 d . . .
O1 O 1.2697(2) 0.60364(15) -0.03859(14) 0.0348(6) Uani 1 1 d D . .
H1O H 1.331(3) 0.583(2) -0.008(2) 0.052 Uiso 1 1 d D . .
O2 O 1.2418(2) 0.62505(14) -0.16738(13) 0.0347(7) Uani 1 1 d . . .
O3 O 1.2336(2) 0.49178(14) -0.16909(14) 0.0348(6) Uani 1 1 d . . .
O4 O 1.2371(2) 0.41021(15) -0.06716(13) 0.0321(6) Uani 1 1 d D . .
H2O H 1.311(2) 0.418(3) -0.042(2) 0.048 Uiso 1 1 d D . .
O5 O 1.4230(2) 0.66482(16) -0.08476(15) 0.0392(7) Uani 1 1 d . . .
O6 O 1.3554(2) 0.55526(15) -0.23712(14) 0.0348(6) Uani 1 1 d . . .
O7 O 1.3856(2) 0.39733(16) -0.13623(17) 0.0427(8) Uani 1 1 d . . .
O8 O 1.5863(4) 0.58144(17) -0.03410(19) 0.0719(14) Uani 1 1 d D . .
H3O H 1.575(6) 0.5328(13) -0.043(4) 0.108 Uiso 1 1 d D . .
O9 O 1.5346(2) 0.60766(15) -0.16192(14) 0.0374(7) Uani 1 1 d . . .
O10 O 1.5191(3) 0.47505(14) -0.18302(15) 0.0372(7) Uani 1 1 d . . .
O11 O 1.5621(4) 0.44693(17) -0.05597(17) 0.0632(12) Uani 1 1 d D . .
H4O H 1.637(2) 0.455(4) -0.054(4) 0.095 Uiso 1 1 d D . .
C1 C 1.2283(4) 0.7391(2) -0.0860(2) 0.0370(10) Uani 1 1 d . . .
H1A H 1.1498 0.7294 -0.0891 0.044 Uiso 1 1 calc R . .
C2 C 1.2739(5) 0.7706(2) -0.0175(2) 0.0462(12) Uani 1 1 d . . .
H2A H 1.2653 0.7376 0.0169 0.055 Uiso 1 1 calc R . .
H2B H 1.3525 0.7795 -0.0119 0.055 Uiso 1 1 calc R . .
C3 C 1.2164(5) 0.8374(3) -0.0084(2) 0.0601(16) Uani 1 1 d . . .
H3A H 1.1395 0.8278 -0.0089 0.072 Uiso 1 1 calc R . .
H3B H 1.2510 0.8576 0.0349 0.072 Uiso 1 1 calc R . .
C4 C 1.2219(5) 0.8875(3) -0.0622(3) 0.0603(15) Uani 1 1 d . . .
H4A H 1.2984 0.9009 -0.0587 0.072 Uiso 1 1 calc R . .
H4B H 1.1806 0.9292 -0.0566 0.072 Uiso 1 1 calc R . .
C5 C 1.1752(5) 0.8569(2) -0.1302(2) 0.0530(13) Uani 1 1 d . . .
H5A H 1.0968 0.8478 -0.1353 0.064 Uiso 1 1 calc R . .
H5B H 1.1831 0.8902 -0.1646 0.064 Uiso 1 1 calc R . .
C6 C 1.2331(4) 0.7905(2) -0.1397(2) 0.0453(11) Uani 1 1 d . . .
H6A H 1.1987 0.7706 -0.1832 0.054 Uiso 1 1 calc R . .
H6B H 1.3099 0.8005 -0.1391 0.054 Uiso 1 1 calc R . .
C7 C 1.1267(3) 0.5604(2) -0.28551(19) 0.0302(8) Uani 1 1 d . . .
H7A H 1.0594 0.5577 -0.2683 0.036 Uiso 1 1 calc R . .
C8 C 1.1181(4) 0.6260(2) -0.3265(2) 0.0390(10) Uani 1 1 d . . .
H8A H 1.1838 0.6308 -0.3441 0.047 Uiso 1 1 calc R . .
H8B H 1.1147 0.6659 -0.2978 0.047 Uiso 1 1 calc R . .
C9 C 1.0168(5) 0.6254(3) -0.3841(2) 0.0565(14) Uani 1 1 d . . .
H9A H 0.9508 0.6262 -0.3664 0.068 Uiso 1 1 calc R . .
H9B H 1.0165 0.6669 -0.4113 0.068 Uiso 1 1 calc R . .
C10 C 1.0146(5) 0.5620(3) -0.4272(2) 0.0591(15) Uani 1 1 d . . .
H10A H 0.9461 0.5614 -0.4617 0.071 Uiso 1 1 calc R . .
H10B H 1.0756 0.5642 -0.4494 0.071 Uiso 1 1 calc R . .
C11 C 1.0232(4) 0.4971(3) -0.3875(2) 0.0532(13) Uani 1 1 d . . .
H11A H 1.0262 0.4574 -0.4165 0.064 Uiso 1 1 calc R . .
H11B H 0.9582 0.4921 -0.3693 0.064 Uiso 1 1 calc R . .
C12 C 1.1253(4) 0.4982(2) -0.3310(2) 0.0409(10) Uani 1 1 d . . .
H12A H 1.1904 0.4995 -0.3495 0.049 Uiso 1 1 calc R . .
H12B H 1.1283 0.4557 -0.3048 0.049 Uiso 1 1 calc R . .
C13 C 1.1708(3) 0.35422(19) -0.1952(2) 0.0318(9) Uani 1 1 d . . .
H13A H 1.1900 0.3570 -0.2390 0.038 Uiso 1 1 calc R . .
C14 C 1.0515(4) 0.3729(2) -0.2065(2) 0.0383(10) Uani 1 1 d . . .
H14A H 1.0405 0.4202 -0.2237 0.046 Uiso 1 1 calc R . .
H14B H 1.0295 0.3713 -0.1640 0.046 Uiso 1 1 calc R . .
C15 C 0.9795(4) 0.3239(2) -0.2555(3) 0.0490(12) Uani 1 1 d . . .
H15A H 0.9022 0.3361 -0.2602 0.059 Uiso 1 1 calc R . .
H15B H 0.9964 0.3285 -0.2993 0.059 Uiso 1 1 calc R . .
C16 C 0.9985(4) 0.2503(2) -0.2315(2) 0.0436(11) Uani 1 1 d . . .
H16A H 0.9743 0.2449 -0.1900 0.052 Uiso 1 1 calc R . .
H16B H 0.9545 0.2192 -0.2648 0.052 Uiso 1 1 calc R . .
C17 C 1.1170(4) 0.2304(2) -0.2199(2) 0.0414(10) Uani 1 1 d . . .
H17A H 1.1391 0.2307 -0.2624 0.050 Uiso 1 1 calc R . .
H17B H 1.1269 0.1835 -0.2017 0.050 Uiso 1 1 calc R . .
C18 C 1.1893(4) 0.2798(2) -0.1718(2) 0.0360(9) Uani 1 1 d . . .
H18A H 1.1734 0.2753 -0.1277 0.043 Uiso 1 1 calc R . .
H18B H 1.2664 0.2676 -0.1677 0.043 Uiso 1 1 calc R . .
C19 C 1.6304(3) 0.7159(2) -0.0787(2) 0.0345(9) Uani 1 1 d . . .
H19A H 1.5950 0.7493 -0.1135 0.041 Uiso 1 1 calc R . .
C20 C 1.7448(4) 0.7022(3) -0.0893(3) 0.0502(12) Uani 1 1 d . . .
H20A H 1.7824 0.6687 -0.0561 0.060 Uiso 1 1 calc R . .
H20B H 1.7385 0.6818 -0.1335 0.060 Uiso 1 1 calc R . .
C21 C 1.8122(5) 0.7670(3) -0.0837(3) 0.0654(16) Uani 1 1 d . . .
H21A H 1.8862 0.7554 -0.0883 0.078 Uiso 1 1 calc R . .
H21B H 1.7792 0.7984 -0.1201 0.078 Uiso 1 1 calc R . .
C22 C 1.8198(5) 0.8029(3) -0.0180(3) 0.0692(18) Uani 1 1 d . . .
H22A H 1.8617 0.7741 0.0181 0.083 Uiso 1 1 calc R . .
H22B H 1.8591 0.8467 -0.0178 0.083 Uiso 1 1 calc R . .
C23 C 1.7087(5) 0.8168(3) -0.0060(3) 0.0608(15) Uani 1 1 d . . .
H23A H 1.6709 0.8509 -0.0384 0.073 Uiso 1 1 calc R . .
H23B H 1.7169 0.8364 0.0387 0.073 Uiso 1 1 calc R . .
C24 C 1.6396(4) 0.7516(2) -0.0118(2) 0.0441(11) Uani 1 1 d . . .
H24A H 1.5661 0.7635 -0.0067 0.053 Uiso 1 1 calc R . .
H24B H 1.6727 0.7197 0.0242 0.053 Uiso 1 1 calc R . .
C25 C 1.5462(3) 0.5591(2) -0.28817(19) 0.0321(9) Uani 1 1 d . . .
H25A H 1.5278 0.6060 -0.3063 0.038 Uiso 1 1 calc R . .
C26 C 1.5007(6) 0.5082(4) -0.3434(3) 0.0663(17) Uani 1 1 d . . .
H26A H 1.5144 0.4611 -0.3262 0.080 Uiso 1 1 calc R . .
H26B H 1.4212 0.5145 -0.3580 0.080 Uiso 1 1 calc R . .
C27 C 1.5521(7) 0.5176(5) -0.4023(3) 0.090(3) Uani 1 1 d . . .
H27A H 1.5225 0.4828 -0.4362 0.109 Uiso 1 1 calc R . .
H27B H 1.5328 0.5633 -0.4220 0.109 Uiso 1 1 calc R . .
C28 C 1.6722(7) 0.5110(4) -0.3825(3) 0.082(2) Uani 1 1 d . . .
H28A H 1.7030 0.5191 -0.4213 0.099 Uiso 1 1 calc R . .
H28B H 1.6917 0.4639 -0.3665 0.099 Uiso 1 1 calc R . .
C29 C 1.7208(5) 0.5620(4) -0.3283(3) 0.0718(18) Uani 1 1 d . . .
H29A H 1.7079 0.6091 -0.3458 0.086 Uiso 1 1 calc R . .
H29B H 1.8002 0.5548 -0.3143 0.086 Uiso 1 1 calc R . .
C30 C 1.6702(4) 0.5535(3) -0.2688(3) 0.0515(12) Uani 1 1 d . . .
H30A H 1.6909 0.5084 -0.2482 0.062 Uiso 1 1 calc R . .
H30B H 1.6995 0.5892 -0.2357 0.062 Uiso 1 1 calc R . .
C31 C 1.5818(3) 0.3396(2) -0.14767(19) 0.0294(8) Uani 1 1 d . . .
H31A H 1.5740 0.3036 -0.1150 0.035 Uiso 1 1 calc R . .
C32 C 1.5294(4) 0.3124(2) -0.2169(2) 0.0388(10) Uani 1 1 d . . .
H32A H 1.4527 0.3008 -0.2188 0.047 Uiso 1 1 calc R . .
H32B H 1.5300 0.3491 -0.2494 0.047 Uiso 1 1 calc R . .
C33 C 1.5854(5) 0.2498(3) -0.2365(3) 0.0525(13) Uani 1 1 d . . .
H33A H 1.5519 0.2379 -0.2830 0.063 Uiso 1 1 calc R . .
H33B H 1.5755 0.2106 -0.2085 0.063 Uiso 1 1 calc R . .
C34 C 1.7063(5) 0.2632(3) -0.2289(3) 0.0575(14) Uani 1 1 d . . .
H34A H 1.7162 0.2981 -0.2614 0.069 Uiso 1 1 calc R . .
H34B H 1.7422 0.2206 -0.2381 0.069 Uiso 1 1 calc R . .
C35 C 1.7600(4) 0.2882(3) -0.1595(3) 0.0613(16) Uani 1 1 d . . .
H35A H 1.7576 0.2513 -0.1273 0.074 Uiso 1 1 calc R . .
H35B H 1.8371 0.2992 -0.1571 0.074 Uiso 1 1 calc R . .
C36 C 1.7028(3) 0.3513(3) -0.1415(2) 0.0414(11) Uani 1 1 d . . .
H36A H 1.7124 0.3896 -0.1708 0.050 Uiso 1 1 calc R . .
H36B H 1.7371 0.3648 -0.0956 0.050 Uiso 1 1 calc R . .
O1E O 1.0000 0.5000 0.0000 0.104(2) Uiso 1 2 d S . .
C1E C 1.0259(13) 0.5145(8) -0.0784(7) 0.0284(13) Uiso 0.25 1 d P A -1
H1EA H 1.0764 0.5536 -0.0754 0.034 Uiso 0.25 1 calc PR A -1
H1EB H 1.0621 0.4737 -0.0915 0.034 Uiso 0.25 1 calc PR A -1
C2E C 0.9240(13) 0.5294(8) -0.1312(8) 0.0305(13) Uiso 0.25 1 d P A -1
H2EA H 0.9433 0.5370 -0.1735 0.046 Uiso 0.25 1 calc PR A -1
H2EB H 0.8885 0.5704 -0.1191 0.046 Uiso 0.25 1 calc PR A -1
H2EC H 0.8742 0.4904 -0.1352 0.046 Uiso 0.25 1 calc PR A -1
C1EA C 1.0699(6) 0.5448(4) 0.0016(4) 0.0284(13) Uiso 0.50 1 d P A -2
H1EC H 1.0968 0.5415 -0.0392 0.034 Uiso 0.50 1 calc PR A -2
H1ED H 1.1319 0.5354 0.0393 0.034 Uiso 0.50 1 calc PR A -2
C2EA C 1.0260(6) 0.6270(4) 0.0086(4) 0.0305(13) Uiso 0.50 1 d P A -2
H2ED H 1.0856 0.6590 0.0088 0.046 Uiso 0.50 1 calc PR A -2
H2EE H 1.0021 0.6316 0.0499 0.046 Uiso 0.50 1 calc PR A -2
H2EF H 0.9652 0.6373 -0.0288 0.046 Uiso 0.50 1 calc PR A -2
C1EB C 0.8776(12) 0.5019(8) -0.0354(7) 0.0284(13) Uiso 0.25 1 d P A -3
H1EE H 0.8404 0.5408 -0.0197 0.034 Uiso 0.25 1 calc PR A -3
H1EF H 0.8409 0.4589 -0.0283 0.034 Uiso 0.25 1 calc PR A -3
C2EB C 0.8792(13) 0.5109(8) -0.1098(8) 0.0305(13) Uiso 0.25 1 d P A -3
H2EG H 0.8045 0.5121 -0.1366 0.046 Uiso 0.25 1 calc PR A -3
H2EH H 0.9180 0.4724 -0.1239 0.046 Uiso 0.25 1 calc PR A -3
H2EI H 0.9160 0.5537 -0.1156 0.046 Uiso 0.25 1 calc PR A -3

loop_
_atom_site_aniso_label
_atom_site_aniso_U_11
_atom_site_aniso_U_22
_atom_site_aniso_U_33
_atom_site_aniso_U_23
_atom_site_aniso_U_13
_atom_site_aniso_U_12
Si1 0.0316(6) 0.0263(5) 0.0216(5) -0.0008(4) 0.0009(4) 0.0023(4)
Si2 0.0249(5) 0.0239(5) 0.0219(5) -0.0004(4) -0.0006(4) 0.0018(4)
Si3 0.0270(5) 0.0255(5) 0.0245(5) -0.0006(4) 0.0056(4) -0.0010(4)
Si4 0.0313(6) 0.0290(5) 0.0271(5) -0.0027(4) -0.0028(4) -0.0015(4)
Si5 0.0282(5) 0.0246(5) 0.0190(5) 0.0021(4) 0.0042(4) -0.0004(4)
Si6 0.0258(5) 0.0245(5) 0.0244(5) 0.0029(4) 0.0035(4) 0.0020(4)
O1 0.0340(16) 0.0375(16) 0.0318(15) 0.0047(12) 0.0053(12) 0.0023(12)
O2 0.0483(17) 0.0262(14) 0.0239(14) -0.0032(10) -0.0030(12) 0.0059(12)
O3 0.0437(17) 0.0251(14) 0.0322(15) -0.0006(11) 0.0018(12) -0.0019(12)
O4 0.0293(14) 0.0411(16) 0.0258(14) 0.0006(11) 0.0062(11) -0.0004(12)
O5 0.0367(16) 0.0436(17) 0.0390(17) -0.0095(13) 0.0123(13) -0.0055(13)
O6 0.0300(15) 0.0439(17) 0.0281(14) 0.0025(12) 0.0019(11) 0.0013(12)
O7 0.0313(16) 0.0347(16) 0.068(2) 0.0029(15) 0.0235(15) -0.0028(13)
O8 0.101(3) 0.0305(17) 0.052(2) 0.0033(15) -0.047(2) -0.0024(19)
O9 0.0390(16) 0.0392(16) 0.0360(16) -0.0141(12) 0.0130(13) -0.0095(13)
O10 0.0451(17) 0.0295(15) 0.0421(17) 0.0124(12) 0.0207(14) 0.0075(13)
O11 0.098(3) 0.0364(18) 0.0339(18) -0.0062(14) -0.027(2) 0.020(2)
C1 0.046(3) 0.033(2) 0.027(2) -0.0019(16) 0.0002(18) 0.0078(19)
C2 0.071(3) 0.035(2) 0.027(2) -0.0049(17) -0.001(2) 0.014(2)
C3 0.092(4) 0.047(3) 0.034(3) -0.010(2) 0.000(3) 0.024(3)
C4 0.087(4) 0.037(3) 0.047(3) -0.010(2) -0.004(3) 0.014(3)
C5 0.078(4) 0.035(2) 0.038(3) 0.0000(19) -0.004(2) 0.011(2)
C6 0.061(3) 0.037(2) 0.033(2) 0.0034(18) 0.001(2) 0.004(2)
C7 0.028(2) 0.036(2) 0.0245(19) -0.0013(15) 0.0025(15) 0.0011(16)
C8 0.045(3) 0.037(2) 0.030(2) 0.0038(17) -0.0009(18) 0.0068(19)
C9 0.059(3) 0.066(3) 0.034(3) 0.005(2) -0.012(2) 0.019(3)
C10 0.058(3) 0.080(4) 0.029(2) -0.003(2) -0.008(2) 0.008(3)
C11 0.051(3) 0.068(3) 0.035(3) -0.015(2) -0.003(2) -0.006(3)
C12 0.047(3) 0.038(2) 0.032(2) -0.0048(18) -0.0024(19) 0.002(2)
C13 0.041(2) 0.0255(19) 0.029(2) -0.0019(15) 0.0074(17) -0.0004(16)
C14 0.039(2) 0.029(2) 0.041(2) -0.0040(17) -0.0011(19) -0.0010(18)
C15 0.047(3) 0.041(3) 0.050(3) -0.007(2) -0.006(2) -0.003(2)
C16 0.045(3) 0.036(2) 0.047(3) -0.0117(19) 0.005(2) -0.010(2)
C17 0.045(3) 0.027(2) 0.054(3) -0.0097(19) 0.015(2) -0.0061(18)
C18 0.038(2) 0.0243(19) 0.045(2) -0.0007(17) 0.0064(19) 0.0000(17)
C19 0.035(2) 0.035(2) 0.030(2) -0.0038(16) 0.0006(17) -0.0042(17)
C20 0.045(3) 0.056(3) 0.050(3) -0.017(2) 0.013(2) -0.015(2)
C21 0.065(4) 0.080(4) 0.053(3) -0.013(3) 0.019(3) -0.035(3)
C22 0.077(4) 0.078(4) 0.051(3) -0.015(3) 0.010(3) -0.044(3)
C23 0.079(4) 0.044(3) 0.055(3) -0.015(2) 0.008(3) -0.019(3)
C24 0.047(3) 0.042(3) 0.042(3) -0.012(2) 0.008(2) -0.012(2)
C25 0.038(2) 0.036(2) 0.0240(19) 0.0049(15) 0.0091(16) -0.0029(17)
C26 0.085(4) 0.088(4) 0.033(3) -0.021(3) 0.029(3) -0.030(3)
C27 0.120(6) 0.123(6) 0.040(3) -0.027(4) 0.041(4) -0.046(5)
C28 0.117(6) 0.079(5) 0.074(4) -0.009(3) 0.072(5) -0.008(4)
C29 0.067(4) 0.090(5) 0.071(4) 0.003(3) 0.044(3) -0.008(3)
C30 0.044(3) 0.068(3) 0.049(3) 0.005(2) 0.023(2) 0.001(2)
C31 0.033(2) 0.0276(19) 0.0284(19) 0.0035(15) 0.0079(16) 0.0028(16)
C32 0.036(2) 0.036(2) 0.040(2) -0.0104(18) 0.0014(18) -0.0018(18)
C33 0.066(3) 0.043(3) 0.053(3) -0.015(2) 0.021(3) -0.003(2)
C34 0.063(3) 0.072(4) 0.041(3) -0.010(2) 0.018(2) 0.016(3)
C35 0.049(3) 0.095(4) 0.040(3) -0.009(3) 0.010(2) 0.034(3)
C36 0.030(2) 0.060(3) 0.033(2) -0.007(2) 0.0048(18) 0.007(2)

loop_
_atom_type_symbol
_atom_type_description
_atom_type_scat_dispersion_real
_atom_type_scat_dispersion_imag
_atom_type_scat_source
C C 0.0033 0.0016 'International Tables Vol C Tables 4.2.6.8 and 6.1.1.4'
H H 0.0000 0.0000 'International Tables Vol C Tables 4.2.6.8 and 6.1.1.4'
O O 0.0106 0.0060 'International Tables Vol C Tables 4.2.6.8 and 6.1.1.4'
Si Si 0.0817 0.0704 'International Tables Vol C Tables 4.2.6.8 and 6.1.1.4'

loop_
_geom_angle_atom_site_label_1
_geom_angle_atom_site_label_2
_geom_angle_atom_site_label_3
_geom_angle
_geom_angle_site_symmetry_1
_geom_angle_site_symmetry_3
O5 Si1 O1 109.94(16) . .
O5 Si1 O2 109.51(17) . .
O1 Si1 O2 109.83(16) . .
O5 Si1 C1 110.58(19) . .
O1 Si1 C1 108.62(19) . .
O2 Si1 C1 108.34(17) . .
O3 Si2 O6 109.66(16) . .
O3 Si2 O2 107.70(15) . .
O6 Si2 O2 109.86(17) . .
O3 Si2 C7 109.54(17) . .
O6 Si2 C7 109.81(17) . .
O2 Si2 C7 110.24(17) . .
O7 Si3 O4 109.89(17) . .
O7 Si3 O3 109.75(16) . .
O4 Si3 O3 109.98(16) . .
O7 Si3 C13 110.02(19) . .
O4 Si3 C13 108.90(17) . .
O3 Si3 C13 108.28(16) . .
O5 Si4 O8 110.8(2) . .
O5 Si4 O9 108.53(16) . .
O8 Si4 O9 109.4(2) . .
O5 Si4 C19 106.94(18) . .
O8 Si4 C19 112.67(19) . .
O9 Si4 C19 108.44(18) . .
O10 Si5 O9 109.11(17) . .
O10 Si5 O6 109.08(16) . .
O9 Si5 O6 109.65(16) . .
O10 Si5 C25 108.91(18) . .
O9 Si5 C25 109.43(17) . .
O6 Si5 C25 110.63(17) . .
O7 Si6 O10 108.88(17) . .
O7 Si6 O11 110.0(2) . .
O10 Si6 O11 109.05(19) . .
O7 Si6 C31 107.51(18) . .
O10 Si6 C31 108.47(17) . .
O11 Si6 C31 112.86(18) . .
Si2 O2 Si1 142.06(19) . .
Si2 O3 Si3 157.1(2) . .
Si4 O5 Si1 153.5(2) . .
Si2 O6 Si5 146.71(19) . .
Si3 O7 Si6 153.4(2) . .
Si5 O9 Si4 147.9(2) . .
Si5 O10 Si6 150.7(2) . .
C6 C1 C2 110.3(4) . .
C6 C1 Si1 114.8(3) . .
C2 C1 Si1 111.0(3) . .
C3 C2 C1 111.7(4) . .
C4 C3 C2 111.0(5) . .
C3 C4 C5 111.3(4) . .
C6 C5 C4 111.1(4) . .
C1 C6 C5 111.5(4) . .
C8 C7 C12 109.2(3) . .
C8 C7 Si2 114.6(3) . .
C12 C7 Si2 112.1(3) . .
C7 C8 C9 111.5(4) . .
C10 C9 C8 111.2(4) . .
C11 C10 C9 111.8(4) . .
C10 C11 C12 110.6(4) . .
C11 C12 C7 111.8(4) . .
C14 C13 C18 110.4(3) . .
C14 C13 Si3 112.7(3) . .
C18 C13 Si3 112.7(3) . .
C13 C14 C15 111.7(4) . .
C16 C15 C14 110.3(4) . .
C17 C16 C15 111.7(4) . .
C16 C17 C18 111.2(4) . .
C13 C18 C17 111.5(4) . .
C20 C19 C24 109.6(4) . .
C20 C19 Si4 114.0(3) . .
C24 C19 Si4 112.7(3) . .
C21 C20 C19 112.0(5) . .
C22 C21 C20 111.7(5) . .
C23 C22 C21 111.6(5) . .
C22 C23 C24 112.0(5) . .
C23 C24 C19 111.7(4) . .
C30 C25 C26 109.6(4) . .
C30 C25 Si5 111.5(3) . .
C26 C25 Si5 113.2(3) . .
C27 C26 C25 111.8(5) . .
C28 C27 C26 111.5(6) . .
C27 C28 C29 111.1(6) . .
C28 C29 C30 110.9(5) . .
C25 C30 C29 112.1(5) . .
C36 C31 C32 109.6(3) . .
C36 C31 Si6 112.7(3) . .
C32 C31 Si6 111.0(3) . .
C33 C32 C31 114.0(4) . .
C32 C33 C34 110.8(4) . .
C33 C34 C35 111.6(4) . .
C36 C35 C34 111.1(4) . .
C35 C36 C31 112.6(4) . .
C1EA O1E C1EA 180.0(9) 3_765 .
C1EA O1E C1EB 51.5(7) 3_765 .
C1EA O1E C1EB 128.5(7) . .
C1EA O1E C1EB 128.5(7) 3_765 3_765
C1EA O1E C1EB 51.5(7) . 3_765
C1EB O1E C1EB 180.000(1) . 3_765
C1EA O1E C1E 112.1(6) 3_765 .
C1EA O1E C1E 67.9(6) . .
C1EB O1E C1E 86.4(8) . .
C1EB O1E C1E 93.6(8) 3_765 .
C1EA O1E C1E 67.9(6) 3_765 3_765
C1EA O1E C1E 112.1(6) . 3_765
C1EB O1E C1E 93.6(8) . 3_765
C1EB O1E C1E 86.4(8) 3_765 3_765
C1E O1E C1E 180.000(2) . 3_765
C2E C1E O1E 113.1(11) . .
O1E C1EA C2EA 114.8(6) . .
O1E C1EB C2EB 103.4(11) . .

loop_
_geom_bond_atom_site_label_1
_geom_bond_atom_site_label_2
_geom_bond_distance
_geom_bond_site_symmetry_2
Si1 O5 1.610(3) .
Si1 O1 1.622(3) .
Si1 O2 1.627(3) .
Si1 C1 1.861(4) .
Si2 O3 1.609(3) .
Si2 O6 1.618(3) .
Si2 O2 1.620(3) .
Si2 C7 1.848(4) .
Si3 O7 1.607(3) .
Si3 O4 1.613(3) .
Si3 O3 1.622(3) .
Si3 C13 1.855(4) .
Si4 O5 1.610(3) .
Si4 O8 1.612(3) .
Si4 O9 1.626(3) .
Si4 C19 1.853(4) .
Si5 O10 1.613(3) .
Si5 O9 1.615(3) .
Si5 O6 1.621(3) .
Si5 C25 1.854(4) .
Si6 O7 1.610(3) .
Si6 O10 1.617(3) .
Si6 O11 1.618(3) .
Si6 C31 1.845(4) .
C1 C6 1.517(6) .
C1 C2 1.539(6) .
C2 C3 1.528(6) .
C3 C4 1.503(8) .
C4 C5 1.525(7) .
C5 C6 1.526(7) .
C7 C8 1.529(6) .
C7 C12 1.540(6) .
C8 C9 1.540(6) .
C9 C10 1.528(8) .
C10 C11 1.503(8) .
C11 C12 1.533(6) .
C13 C14 1.519(6) .
C13 C18 1.534(5) .
C14 C15 1.535(6) .
C15 C16 1.524(7) .
C16 C17 1.515(6) .
C17 C18 1.532(6) .
C19 C20 1.540(6) .
C19 C24 1.539(6) .
C20 C21 1.517(7) .
C21 C22 1.522(8) .
C22 C23 1.510(9) .
C23 C24 1.534(7) .
C25 C30 1.531(6) .
C25 C26 1.528(6) .
C26 C27 1.530(7) .
C27 C28 1.487(11) .
C28 C29 1.524(10) .
C29 C30 1.533(7) .
C31 C36 1.526(6) .
C31 C32 1.536(6) .
C32 C33 1.517(6) .
C33 C34 1.526(8) .
C34 C35 1.527(7) .
C35 C36 1.522(7) .
O1E C1EA 1.240(8) 3_765
O1E C1EA 1.240(8) .
O1E C1EB 1.554(15) .
O1E C1EB 1.554(15) 3_765
O1E C1E 1.763(15) .
O1E C1E 1.763(15) 3_765
C1E C2E 1.52(2) .
C1EA C2EA 1.719(10) .
C1EB C2EB 1.57(2) .
